data_7713284
loop_
_publ_author_name
'Wu, Ruiyao'
'Niu, Zhen'
'Xia, Zhu'
'He, Jianyun'
'Bai, Chenxi'

_publ_section_title
;
 Vanadium complexes bearing 8-anilide-5,6,7-trihydroquinoline ligands for
 ethylene (co-)polymerization.
;
_journal_issue 25
_journal_name_full 'Dalton transactions (Cambridge, England : 2003)'
_journal_page_first 8636
_journal_page_last 8644
_journal_paper_doi 10.1039/d3dt01065a
_journal_volume 52
_journal_year 2023
_chemical_formula_moiety 'C21 H25 Br Cl3 N2 O V'
_chemical_formula_sum 'C21 H25 Br Cl3 N2 O V'
_chemical_formula_weight 558.63
_chemical_name_systematic 1
_space_group_crystal_system trigonal
_space_group_IT_number 148
_space_group_name_Hall '-R 3'
_space_group_name_H-M_alt 'R -3 :H'
_atom_sites_solution_hydrogens geom
_audit_creation_date 2022-10-25
_audit_creation_method
;
Olex2 1.2
(compiled 2018.05.29 svn.r3508 for OlexSys, GUI svn.r5506)
;
_audit_update_record
;
2023-01-06 deposited with the CCDC.	2023-06-09 downloaded from the CCDC.
;
_cell_angle_alpha 90
_cell_angle_beta 90
_cell_angle_gamma 120
_cell_formula_units_Z 18
_cell_length_a 35.6823(3)
_cell_length_b 35.6823(3)
_cell_length_c 13.3003(2)
_cell_measurement_reflns_used 20820
_cell_measurement_temperature 100.01(10)
_cell_measurement_theta_max 75.8190
_cell_measurement_theta_min 2.4620
_cell_volume 14665.5(3)
_computing_cell_refinement 'CrysAlisPro 1.171.41.123a (Rigaku OD, 2022)'
_computing_data_collection 'CrysAlisPro 1.171.41.123a (Rigaku OD, 2022)'
_computing_data_reduction 'CrysAlisPro 1.171.41.123a (Rigaku OD, 2022)'
_computing_molecular_graphics 'Olex2 (Dolomanov et al., 2009)'
_computing_publication_material 'Olex2 (Dolomanov et al., 2009)'
_computing_structure_refinement 'ShelXL (Sheldrick, 2015)'
_computing_structure_solution 'SHELXT 2018/2 (Sheldrick, 2018)'
_diffrn_ambient_environment N~2~
_diffrn_ambient_temperature 100.01(10)
_diffrn_detector 'Hybrid Pixel Array Detector'
_diffrn_detector_area_resol_mean 10.0000
_diffrn_detector_type HyPix
_diffrn_measured_fraction_theta_full 0.986
_diffrn_measured_fraction_theta_max 0.977
_diffrn_measurement_details
;
List of Runs (angles in degrees, time in seconds):

  # Type    Start    End  Width  t~exp~   \w     \q     \k     \f   Frames
#--------------------------------------------------------------------------
  1  \w     85.00 173.00   0.50    0.05    --  111.82  61.00 -30.00  176
  2  \w    133.00 168.00   0.50    0.05    --  111.82  61.00 -90.00   70
  3  \w    131.00 156.00   0.50    0.05    --  111.82  61.00-150.00   50
  4  \w     83.00 119.00   0.50    0.05    --  111.82  61.00-150.00   72
  5  \w     85.00 124.00   0.50    0.05    --  111.82  61.00 -90.00   78
  6  \w    112.00 172.00   0.50    0.05    --  111.82  30.00 -60.00  120
  7  \w    105.00 172.00   0.50    0.05    --  111.82   0.00  90.00  134
  8  \w    125.00 157.00   0.50    0.05    --  111.82  30.00 150.00   64
  9  \w     76.00 102.00   0.50    0.05    --  111.82  30.00 150.00   52
 10  \w     66.00  95.00   0.50    0.05    --  111.82   0.00  90.00   58
 11  \w     28.00  62.00   0.50    0.05    --  111.82   0.00  90.00   68
 12  \w     18.00  98.00   0.50    0.05    --   39.45-125.00  90.00  160
 13  \w     -9.00  20.00   0.50    0.05    --   39.45 -90.00-114.00   58
 14  \w     24.00  50.00   0.50    0.05    --   39.45 -90.00-114.00   52
 15  \w     46.00  95.00   0.50    0.05    --   39.45-125.00-150.00   98
 16  \w     59.00  96.00   0.50    0.05    --  111.82 -90.00-114.00   74
 17  \w     81.00 108.00   0.50    0.05    --  111.82-111.00-150.00   54
 18  \w     57.00 105.00   0.50    0.05    --  111.82-111.00 -30.00   96
 19  \w     78.00 105.00   0.50    0.05    --  111.82-111.00   0.00   54
 20  \w     79.00 105.00   0.50    0.05    --  111.82-111.00 120.00   52
 21  \w     83.00 108.00   0.50    0.05    --  111.82-111.00 150.00   50
 22  \w     32.00  71.00   0.50    0.05    --  111.82-111.00 150.00   78
 23  \w     32.00  58.00   0.50    0.05    --  111.82-111.00 120.00   52
 24  \w     74.00  99.00   0.50    0.05    --  111.82-111.00  60.00   50
 25  \w     61.00  90.00   0.50    0.05    --  111.82 -94.00  60.00   58
 26  \w     33.00  58.00   0.50    0.05    --  111.82 -94.00  60.00   50
 27  \w     36.00 105.00   0.50    0.05    --  111.82 -94.00  90.00  138
 28  \w     74.00 104.00   0.50    0.05    --  111.82 -94.00   0.00   60
 29  \w     35.00  63.00   0.50    0.05    --  111.82 -94.00   0.00   56
 30  \w     75.00 104.00   0.50    0.05    --  111.82 -94.00 -90.00   58
 31  \w     32.00  68.00   0.50    0.05    --  111.82-111.00-150.00   72
 32  \w     37.00 102.00   0.50    0.05    --  111.82 -94.00-180.00  130
 33  \w     55.00  87.00   0.50    0.05    --  111.82 -77.00-120.00   64
;
_diffrn_measurement_device 'four-circle diffractometer'
_diffrn_measurement_device_type 'ROD, Synergy Custom DW system, HyPix'
_diffrn_measurement_method '\w scans'
_diffrn_orient_matrix_type 'CrysAlisPro convention (1999,Acta A55,543-557)'
_diffrn_orient_matrix_UB_11 -0.0140129000
_diffrn_orient_matrix_UB_12 -0.0285560000
_diffrn_orient_matrix_UB_13 -0.0949931000
_diffrn_orient_matrix_UB_21 -0.0296072000
_diffrn_orient_matrix_UB_22 0.0180663000
_diffrn_orient_matrix_UB_23 -0.0299965000
_diffrn_orient_matrix_UB_31 0.0375643000
_diffrn_orient_matrix_UB_32 0.0366448000
_diffrn_orient_matrix_UB_33 -0.0591712000
_diffrn_radiation_monochromator mirror
_diffrn_radiation_probe x-ray
_diffrn_radiation_type CuK\a
_diffrn_radiation_wavelength 1.54184
_diffrn_reflns_av_R_equivalents 0.0457
_diffrn_reflns_av_unetI/netI 0.0313
_diffrn_reflns_Laue_measured_fraction_full 0.986
_diffrn_reflns_Laue_measured_fraction_max 0.977
_diffrn_reflns_limit_h_max 43
_diffrn_reflns_limit_h_min -44
_diffrn_reflns_limit_k_max 44
_diffrn_reflns_limit_k_min -43
_diffrn_reflns_limit_l_max 15
_diffrn_reflns_limit_l_min -16
_diffrn_reflns_number 31779
_diffrn_reflns_point_group_measured_fraction_full 0.986
_diffrn_reflns_point_group_measured_fraction_max 0.977
_diffrn_reflns_theta_full 67.684
_diffrn_reflns_theta_max 75.764
_diffrn_reflns_theta_min 2.477
_diffrn_source 'Rotating-anode X-ray tube'
_diffrn_source_type 'Rigaku (Cu) X-ray Source'
_exptl_absorpt_coefficient_mu 6.330
_exptl_absorpt_correction_T_max 1.00000
_exptl_absorpt_correction_T_min 0.54646
_exptl_absorpt_correction_type multi-scan
_exptl_absorpt_process_details
;
CrysAlisPro 1.171.41.123a (Rigaku Oxford Diffraction, 2022)
Empirical absorption correction using spherical harmonics,
implemented in SCALE3 ABSPACK scaling algorithm.
;
_exptl_crystal_colour 'clear light colourless'
_exptl_crystal_colour_lustre clear
_exptl_crystal_colour_modifier light
_exptl_crystal_colour_primary colourless
_exptl_crystal_density_diffrn 1.139
_exptl_crystal_description block
_exptl_crystal_F_000 5076
_exptl_crystal_size_max 0.07
_exptl_crystal_size_mid 0.06
_exptl_crystal_size_min 0.05
_refine_diff_density_max 0.981
_refine_diff_density_min -0.561
_refine_diff_density_rms 0.057
_refine_ls_extinction_method none
_refine_ls_goodness_of_fit_ref 1.063
_refine_ls_hydrogen_treatment constr
_refine_ls_matrix_type full
_refine_ls_number_parameters 273
_refine_ls_number_reflns 6633
_refine_ls_number_restraints 72
_refine_ls_restrained_S_all 1.085
_refine_ls_R_factor_all 0.0427
_refine_ls_R_factor_gt 0.0379
_refine_ls_shift/su_max 0.001
_refine_ls_shift/su_mean 0.000
_refine_ls_structure_factor_coef Fsqd
_refine_ls_weighting_details 'w=1/[\s^2^(Fo^2^)+(0.0484P)^2^+22.2878P] where P=(Fo^2^+2Fc^2^)/3'
_refine_ls_weighting_scheme calc
_refine_ls_wR_factor_gt 0.0972
_refine_ls_wR_factor_ref 0.0996
_reflns_Friedel_coverage 0.000
_reflns_number_gt 5824
_reflns_number_total 6633
_reflns_threshold_expression 'I > 2\s(I)'
_cod_data_source_file d3dt01065a2.cif
_cod_data_source_block ebls-2-100k_auto_sq
_cod_original_sg_symbol_H-M 'R -3'
_cod_database_code 7713284
_shelx_shelxl_version_number 2018/3
_shelx_space_group_comment
;
The symmetry employed for this shelxl refinement is uniquely defined
by the following loop, which should always be used as a source of
symmetry information in preference to the above space-group names.
They are only intended as comments.
;
_shelx_estimated_absorpt_t_max 0.743
_shelx_estimated_absorpt_t_min 0.666
_diffrn_oxdiff_digest_frames
;
019541ee55621a0be2b02c49d6513e17d700118576f
;
_reflns_odcompleteness_completeness 98.58
_reflns_odcompleteness_iscentric 1
_reflns_odcompleteness_theta 68.13
_olex2_refinement_description
;
1. Fixed Uiso
 At 1.2 times of:
  All C(H) groups, All C(H,H) groups
 At 1.5 times of:
  All C(H,H,H) groups
2. Uiso/Uaniso restraints and constraints
C13 \\sim C14 \\sim C12 \\sim C15 \\sim C11 \\sim C10: within 2.7A with sigma
of 0.004 and sigma for terminal atoms of 0.008
3. Others
 Fixed Sof: Br1A(0.25) Br1B(0.75)
4.a Secondary CH2 refined with riding coordinates:
 C5(H5A,H5B), C6(H6A,H6B), C7(H7A,H7B), C18(H18A,H18B), C19(H19A,H19B),
 C20(H20A,H20B), C21(H21A,H21B)
4.b Aromatic/amide H refined with riding coordinates:
 C1(H1), C2(H2), C3(H3), C12(H12), C14(H14)
4.c Idealised Me refined as rotating group:
 C16(H16A,H16B,H16C), C17(H17A,H17B,H17C)
;
_platon_squeeze_void_probe_radius 1.20
_olex2_submission_special_instructions 'No special instructions were received'
_oxdiff_exptl_absorpt_empirical_details
;
Empirical correction (ABSPACK) includes:
- Absorption correction using spherical harmonics
- Frame scaling
;
_oxdiff_exptl_absorpt_empirical_full_max 1.797
_oxdiff_exptl_absorpt_empirical_full_min 0.677

loop_
_space_group_symop_operation_xyz
'x, y, z'
'-y, x-y, z'
'-x+y, -x, z'
'x+2/3, y+1/3, z+1/3'
'-y+2/3, x-y+1/3, z+1/3'
'-x+y+2/3, -x+1/3, z+1/3'
'x+1/3, y+2/3, z+2/3'
'-y+1/3, x-y+2/3, z+2/3'
'-x+y+1/3, -x+2/3, z+2/3'
'-x, -y, -z'
'y, -x+y, -z'
'x-y, x, -z'
'-x+2/3, -y+1/3, -z+1/3'
'y+2/3, -x+y+1/3, -z+1/3'
'x-y+2/3, x+1/3, -z+1/3'
'-x+1/3, -y+2/3, -z+2/3'
'y+1/3, -x+y+2/3, -z+2/3'
'x-y+1/3, x+2/3, -z+2/3'

loop_
_atom_site_label
_atom_site_type_symbol
_atom_site_fract_x
_atom_site_fract_y
_atom_site_fract_z
_atom_site_U_iso_or_equiv
_atom_site_adp_type
_atom_site_occupancy
_atom_site_site_symmetry_order
_atom_site_calc_flag
_atom_site_refinement_flags_posn
_atom_site_refinement_flags_adp
_atom_site_refinement_flags_occupancy
_atom_site_disorder_assembly
_atom_site_disorder_group
Br1A Br 0.27446(10) 0.59730(9) 0.9080(3) 0.0747(9) Uani 0.25 1 d . . P A 1
Br1B Br 0.28398(3) 0.59785(4) 0.86620(8) 0.0681(3) Uani 0.75 1 d . . P A 2
V1 V 0.07009(2) 0.43745(2) 0.64235(3) 0.02840(10) Uani 1 1 d . . . . .
Cl1 Cl 0.10297(2) 0.42551(2) 0.77776(4) 0.03667(13) Uani 1 1 d . . . . .
Cl2 Cl 0.10775(2) 0.42269(2) 0.52146(5) 0.04078(14) Uani 1 1 d . . . . .
Cl3 Cl 0.02198(2) 0.44809(2) 0.73877(4) 0.03352(12) Uani 1 1 d . . . . .
O1 O 0.01900(5) 0.37083(5) 0.62999(13) 0.0376(4) Uani 1 1 d . . . . .
N1 N 0.04581(5) 0.45765(5) 0.52125(14) 0.0286(4) Uani 1 1 d . . . . .
N2 N 0.11479(5) 0.50569(5) 0.63331(15) 0.0303(4) Uani 1 1 d . . . . .
C1 C 0.01154(7) 0.43225(7) 0.46495(17) 0.0325(4) Uani 1 1 d . . . . .
H1 H -0.004070 0.402057 0.478353 0.039 Uiso 1 1 calc R . . . .
C2 C -0.00213(7) 0.44859(8) 0.38695(18) 0.0355(5) Uani 1 1 d . . . . .
H2 H -0.027038 0.429879 0.348619 0.043 Uiso 1 1 calc R . . . .
C3 C 0.02088(7) 0.49218(8) 0.36607(17) 0.0346(5) Uani 1 1 d . . . . .
H3 H 0.012318 0.503706 0.312152 0.041 Uiso 1 1 calc R . . . .
C4 C 0.05686(7) 0.51937(7) 0.42448(17) 0.0309(4) Uani 1 1 d . . . . .
C5 C 0.08282(8) 0.56719(7) 0.40405(19) 0.0365(5) Uani 1 1 d . . . . .
H5A H 0.068344 0.581682 0.435837 0.044 Uiso 1 1 calc R . . . .
H5B H 0.083812 0.572202 0.330650 0.044 Uiso 1 1 calc R . . . .
C6 C 0.12883(8) 0.58706(7) 0.4443(2) 0.0392(5) Uani 1 1 d . . . . .
H6A H 0.145193 0.576848 0.403536 0.047 Uiso 1 1 calc R . . . .
H6B H 0.143467 0.618960 0.438270 0.047 Uiso 1 1 calc R . . . .
C7 C 0.12877(7) 0.57473(7) 0.55381(19) 0.0358(5) Uani 1 1 d . . . . .
H7A H 0.159001 0.587111 0.577296 0.043 Uiso 1 1 calc R . . . .
H7B H 0.114731 0.587306 0.595208 0.043 Uiso 1 1 calc R . . . .
C8 C 0.10532(6) 0.52654(7) 0.56830(17) 0.0302(4) Uani 1 1 d . . . . .
C9 C 0.06781(6) 0.50076(6) 0.50251(17) 0.0287(4) Uani 1 1 d . . . . .
C10 C 0.15455(7) 0.52946(7) 0.6906(2) 0.0380(5) Uani 1 1 d . U . . .
C11 C 0.15332(8) 0.54165(7) 0.7887(2) 0.0440(5) Uani 1 1 d . U . . .
C12 C 0.19223(9) 0.56209(8) 0.8435(3) 0.0516(6) Uani 1 1 d . U . . .
H12 H 0.192448 0.570238 0.911589 0.062 Uiso 1 1 calc R . . . .
C13 C 0.22999(8) 0.57011(8) 0.7970(3) 0.0539(6) Uani 1 1 d . U . . .
C14 C 0.23177(8) 0.55996(8) 0.6993(3) 0.0513(6) Uani 1 1 d . U . . .
H14 H 0.258716 0.567042 0.669569 0.062 Uiso 1 1 calc R . . . .
C15 C 0.19356(7) 0.53896(7) 0.6429(2) 0.0453(5) Uani 1 1 d . U . . .
C16 C 0.19574(8) 0.52839(9) 0.5348(3) 0.0554(7) Uani 1 1 d . . . . .
H16A H 0.176250 0.497384 0.523564 0.083 Uiso 1 1 calc GR . . . .
H16B H 0.225437 0.535864 0.518128 0.083 Uiso 1 1 calc GR . . . .
H16C H 0.186955 0.545001 0.491905 0.083 Uiso 1 1 calc GR . . . .
C17 C 0.11243(9) 0.53480(9) 0.8375(2) 0.0511(6) Uani 1 1 d . . . . .
H17A H 0.097683 0.544980 0.792364 0.077 Uiso 1 1 calc GR . . . .
H17B H 0.119474 0.551027 0.900739 0.077 Uiso 1 1 calc GR . . . .
H17C H 0.093425 0.503912 0.851240 0.077 Uiso 1 1 calc GR . . . .
C18 C 0.02608(9) 0.33639(8) 0.5937(2) 0.0438(6) Uani 1 1 d . . . . .
H18A H 0.053935 0.340337 0.618897 0.053 Uiso 1 1 calc R . . . .
H18B H 0.026353 0.335904 0.519314 0.053 Uiso 1 1 calc R . . . .
C19 C -0.01160(10) 0.29490(8) 0.6347(2) 0.0474(6) Uani 1 1 d . . . . .
H19A H -0.018997 0.270213 0.589184 0.057 Uiso 1 1 calc R . . . .
H19B H -0.004890 0.288101 0.702229 0.057 Uiso 1 1 calc R . . . .
C20 C -0.04796(9) 0.30496(8) 0.6397(2) 0.0510(7) Uani 1 1 d . . . . .
H20A H -0.069660 0.286882 0.690966 0.061 Uiso 1 1 calc R . . . .
H20B H -0.062498 0.300271 0.573778 0.061 Uiso 1 1 calc R . . . .
C21 C -0.02502(8) 0.35244(7) 0.6690(2) 0.0407(5) Uani 1 1 d . . . . .
H21A H -0.039687 0.367060 0.638867 0.049 Uiso 1 1 calc R . . . .
H21B H -0.024661 0.355636 0.742996 0.049 Uiso 1 1 calc R . . . .

loop_
_atom_site_aniso_label
_atom_site_aniso_U_11
_atom_site_aniso_U_22
_atom_site_aniso_U_33
_atom_site_aniso_U_23
_atom_site_aniso_U_13
_atom_site_aniso_U_12
Br1A 0.0671(17) 0.0302(7) 0.121(2) -0.0128(12) -0.0616(15) 0.0203(9)
Br1B 0.0420(3) 0.0477(3) 0.1180(8) -0.0289(4) -0.0450(4) 0.0248(3)
V1 0.02143(17) 0.02173(17) 0.0437(2) -0.00257(13) -0.00579(13) 0.01204(14)
Cl1 0.0304(2) 0.0280(2) 0.0540(3) 0.0022(2) -0.0102(2) 0.0164(2)
Cl2 0.0313(3) 0.0352(3) 0.0594(3) -0.0087(2) 0.0000(2) 0.0193(2)
Cl3 0.0289(2) 0.0307(2) 0.0445(3) -0.00140(19) -0.00163(19) 0.0175(2)
O1 0.0286(8) 0.0251(7) 0.0573(10) -0.0053(7) -0.0079(7) 0.0120(6)
N1 0.0220(8) 0.0266(8) 0.0386(10) -0.0006(7) -0.0021(7) 0.0132(7)
N2 0.0213(8) 0.0231(8) 0.0480(11) -0.0029(7) -0.0054(7) 0.0122(7)
C1 0.0232(10) 0.0303(10) 0.0434(12) -0.0013(8) -0.0022(8) 0.0130(8)
C2 0.0242(10) 0.0395(12) 0.0419(12) -0.0042(9) -0.0059(8) 0.0152(9)
C3 0.0311(11) 0.0412(12) 0.0379(12) 0.0004(9) -0.0026(8) 0.0230(10)
C4 0.0284(10) 0.0314(11) 0.0397(11) -0.0007(8) 0.0025(8) 0.0202(9)
C5 0.0395(12) 0.0321(11) 0.0446(13) 0.0034(9) 0.0008(9) 0.0229(10)
C6 0.0343(12) 0.0257(10) 0.0570(15) 0.0036(9) 0.0026(10) 0.0145(9)
C7 0.0288(10) 0.0230(10) 0.0554(14) -0.0009(9) -0.0052(9) 0.0128(9)
C8 0.0216(9) 0.0257(10) 0.0463(12) -0.0025(8) -0.0002(8) 0.0141(8)
C9 0.0216(9) 0.0254(9) 0.0414(11) -0.0019(8) 0.0005(8) 0.0134(8)
C10 0.0259(9) 0.0192(8) 0.0684(13) -0.0018(8) -0.0133(9) 0.0109(7)
C11 0.0367(10) 0.0232(9) 0.0692(13) -0.0026(9) -0.0171(10) 0.0128(8)
C12 0.0468(12) 0.0251(9) 0.0782(14) -0.0049(10) -0.0268(11) 0.0144(9)
C13 0.0357(11) 0.0264(10) 0.0971(16) -0.0011(10) -0.0274(11) 0.0135(9)
C14 0.0297(10) 0.0282(10) 0.0950(16) -0.0017(10) -0.0144(11) 0.0138(8)
C15 0.0256(9) 0.0253(9) 0.0856(15) -0.0009(10) -0.0103(10) 0.0131(8)
C16 0.0269(12) 0.0435(14) 0.094(2) -0.0029(14) 0.0080(13) 0.0165(11)
C17 0.0506(15) 0.0430(14) 0.0518(16) -0.0119(11) -0.0096(12) 0.0175(12)
C18 0.0599(16) 0.0310(12) 0.0429(14) -0.0055(9) -0.0038(11) 0.0246(11)
C19 0.0686(18) 0.0280(11) 0.0419(14) -0.0014(9) -0.0021(12) 0.0214(12)
C20 0.0488(15) 0.0298(12) 0.0594(17) 0.0002(11) -0.0096(12) 0.0084(11)
C21 0.0339(12) 0.0297(11) 0.0514(14) 0.0044(10) -0.0037(10) 0.0107(9)

loop_
_atom_type_symbol
_atom_type_description
_atom_type_scat_dispersion_real
_atom_type_scat_dispersion_imag
_atom_type_scat_source
C C 0.0181 0.0091 'International Tables Vol C Tables 4.2.6.8 and 6.1.1.4'
H H 0.0000 0.0000 'International Tables Vol C Tables 4.2.6.8 and 6.1.1.4'
Br Br -0.6763 1.2805 'International Tables Vol C Tables 4.2.6.8 and 6.1.1.4'
Cl Cl 0.3639 0.7018 'International Tables Vol C Tables 4.2.6.8 and 6.1.1.4'
N N 0.0311 0.0180 'International Tables Vol C Tables 4.2.6.8 and 6.1.1.4'
O O 0.0492 0.0322 'International Tables Vol C Tables 4.2.6.8 and 6.1.1.4'
V V 0.0687 2.1097 'International Tables Vol C Tables 4.2.6.8 and 6.1.1.4'

loop_
_geom_angle_atom_site_label_1
_geom_angle_atom_site_label_2
_geom_angle_atom_site_label_3
_geom_angle
_geom_angle_site_symmetry_1
_geom_angle_site_symmetry_3
_geom_angle_publ_flag
Cl1 V1 Cl2 95.38(2) . . ?
Cl1 V1 Cl3 94.88(2) . . ?
Cl2 V1 Cl3 168.61(3) . . ?
O1 V1 Cl1 94.80(5) . . ?
O1 V1 Cl2 87.90(5) . . ?
O1 V1 Cl3 86.32(5) . . ?
N1 V1 Cl1 172.08(5) . . ?
N1 V1 Cl2 86.11(5) . . ?
N1 V1 Cl3 84.41(5) . . ?
N1 V1 O1 93.03(6) . . ?
N1 V1 N2 76.68(7) . . ?
N2 V1 Cl1 95.48(5) . . ?
N2 V1 Cl2 91.86(5) . . ?
N2 V1 Cl3 92.07(5) . . ?
N2 V1 O1 169.69(7) . . ?
C18 O1 V1 123.18(15) . . ?
C18 O1 C21 109.86(18) . . ?
C21 O1 V1 126.39(13) . . ?
C1 N1 V1 126.10(14) . . ?
C1 N1 C9 118.90(18) . . ?
C9 N1 V1 115.00(14) . . ?
C8 N2 V1 115.56(14) . . ?
C8 N2 C10 118.39(18) . . ?
C10 N2 V1 126.02(14) . . ?
N1 C1 C2 122.0(2) . . ?
C3 C2 C1 119.2(2) . . ?
C2 C3 C4 119.7(2) . . ?
C3 C4 C5 121.3(2) . . ?
C9 C4 C3 117.7(2) . . ?
C9 C4 C5 121.1(2) . . ?
C4 C5 C6 111.95(18) . . ?
C7 C6 C5 110.86(19) . . ?
C8 C7 C6 111.93(19) . . ?
N2 C8 C7 126.12(19) . . ?
N2 C8 C9 117.10(18) . . ?
C9 C8 C7 116.78(19) . . ?
N1 C9 C4 122.57(19) . . ?
N1 C9 C8 115.40(18) . . ?
C4 C9 C8 121.99(19) . . ?
C11 C10 N2 120.2(2) . . ?
C11 C10 C15 122.2(2) . . ?
C15 C10 N2 117.6(2) . . ?
C10 C11 C12 118.3(3) . . ?
C10 C11 C17 122.5(2) . . ?
C12 C11 C17 119.2(3) . . ?
C13 C12 C11 119.0(3) . . ?
C12 C13 Br1A 102.9(3) . . ?
C12 C13 Br1B 121.4(3) . . ?
C14 C13 Br1A 134.0(2) . . ?
C14 C13 Br1B 115.5(2) . . ?
C14 C13 C12 123.1(2) . . ?
C13 C14 C15 119.5(3) . . ?
C10 C15 C16 122.8(2) . . ?
C14 C15 C10 117.8(3) . . ?
C14 C15 C16 119.3(3) . . ?
O1 C18 C19 105.2(2) . . ?
C20 C19 C18 103.4(2) . . ?
C19 C20 C21 103.2(2) . . ?
O1 C21 C20 105.6(2) . . ?

loop_
_geom_bond_atom_site_label_1
_geom_bond_atom_site_label_2
_geom_bond_distance
_geom_bond_site_symmetry_2
_geom_bond_publ_flag
Br1A C13 2.024(4) . ?
Br1B C13 1.905(3) . ?
V1 Cl1 2.3023(6) . ?
V1 Cl2 2.3187(7) . ?
V1 Cl3 2.3213(6) . ?
V1 O1 2.1603(15) . ?
V1 N1 2.1187(18) . ?
V1 N2 2.1456(17) . ?
O1 C18 1.455(3) . ?
O1 C21 1.462(3) . ?
N1 C1 1.330(3) . ?
N1 C9 1.355(3) . ?
N2 C8 1.291(3) . ?
N2 C10 1.453(3) . ?
C1 C2 1.392(3) . ?
C2 C3 1.376(3) . ?
C3 C4 1.395(3) . ?
C4 C5 1.504(3) . ?
C4 C9 1.389(3) . ?
C5 C6 1.523(3) . ?
C6 C7 1.522(4) . ?
C7 C8 1.502(3) . ?
C8 C9 1.474(3) . ?
C10 C11 1.383(4) . ?
C10 C15 1.409(4) . ?
C11 C12 1.406(3) . ?
C11 C17 1.501(4) . ?
C12 C13 1.376(5) . ?
C13 C14 1.358(5) . ?
C14 C15 1.401(4) . ?
C15 C16 1.498(5) . ?
C18 C19 1.519(4) . ?
C19 C20 1.511(4) . ?
C20 C21 1.518(3) . ?

loop_
_platon_squeeze_void_nr
_platon_squeeze_void_average_x
_platon_squeeze_void_average_y
_platon_squeeze_void_average_z
_platon_squeeze_void_volume
_platon_squeeze_void_count_electrons
_platon_squeeze_void_content
1 0.000 0.000 0.000 23 -1 ' '
2 -0.008 -0.005 0.499 5316 1325 ' '
3 0.333 0.667 0.667 24 -1 ' '
4 0.667 0.333 0.333 24 -1 ' '
